data_2224824
loop_
_publ_author_name
'Zhang, Huaihong'
'Sun, Yu'
'Chen, Xiaodan'
'Yu, Fei'
'Zou, Zhihong'

_publ_section_title Aquabis(2,3-dimethyl-4-oxo-4<i>H</i>-pyrido[1,2-<i>a</i>]pyrimidin-9-olato)nickel(II)
_journal_issue 1
_journal_name_full 'Acta Crystallographica Section E'
_journal_page_first m5
_journal_paper_doi 10.1107/S1600536809051563
_journal_volume 66
_journal_year 2010
_chemical_formula_iupac '[Ni (C10 H9 N2 O2)2 (H2 O)]'
_chemical_formula_moiety 'C20 H20 N4 Ni O5'
_chemical_formula_sum 'C20 H20 N4 Ni O5'
_chemical_formula_weight 455.11
_chemical_name_systematic
;
Aquabis(2,3-dimethyl-4-oxo-4<i>H</i>-pyrido[1,2-<i>a</i>]pyrimidin-9-
olato)nickel(II)
;
_space_group_IT_number 14
_symmetry_cell_setting monoclinic
_symmetry_space_group_name_Hall '-P 2ybc'
_symmetry_space_group_name_H-M 'P 1 21/c 1'
_atom_sites_solution_hydrogens geom
_atom_sites_solution_primary direct
_atom_sites_solution_secondary difmap
_audit_creation_method SHELXL-97
_cell_angle_alpha 90.00
_cell_angle_beta 99.3860(10)
_cell_angle_gamma 90.00
_cell_formula_units_Z 4
_cell_length_a 13.4032(14)
_cell_length_b 12.1313(12)
_cell_length_c 12.4631(11)
_cell_measurement_reflns_used 2294
_cell_measurement_temperature 298(2)
_cell_measurement_theta_max 23.647
_cell_measurement_theta_min 2.279
_cell_volume 1999.3(3)
_computing_cell_refinement 'CrystalClear (Rigaku, 2005)'
_computing_data_collection 'CrystalClear (Rigaku, 2005)'
_computing_data_reduction 'CrystalClear (Rigaku, 2005)'
_computing_molecular_graphics 'SHELXTL (Sheldrick, 2008)'
_computing_publication_material 'SHELXTL (Sheldrick, 2008)'
_computing_structure_refinement 'SHELXL97 (Sheldrick, 2008)'
_computing_structure_solution 'SHELXS97 (Sheldrick, 2008)'
_diffrn_ambient_temperature 298(2)
_diffrn_measured_fraction_theta_full 0.998
_diffrn_measured_fraction_theta_max 0.998
_diffrn_measurement_device_type 'Rigaku SCXmini CCD area-detector'
_diffrn_measurement_method 'phi and omega scans'
_diffrn_radiation_monochromator graphite
_diffrn_radiation_source 'fine-focus sealed tube'
_diffrn_radiation_type MoK\a
_diffrn_radiation_wavelength 0.71073
_diffrn_reflns_av_R_equivalents 0.0446
_diffrn_reflns_av_sigmaI/netI 0.0578
_diffrn_reflns_limit_h_max 15
_diffrn_reflns_limit_h_min -15
_diffrn_reflns_limit_k_max 14
_diffrn_reflns_limit_k_min -13
_diffrn_reflns_limit_l_max 14
_diffrn_reflns_limit_l_min -8
_diffrn_reflns_number 10283
_diffrn_reflns_theta_full 25.01
_diffrn_reflns_theta_max 25.01
_diffrn_reflns_theta_min 1.54
_exptl_absorpt_coefficient_mu 1.011
_exptl_absorpt_correction_T_max 0.8883
_exptl_absorpt_correction_T_min 0.7513
_exptl_absorpt_correction_type multi-scan
_exptl_absorpt_process_details '(CrystalClear; Rigaku, 200)'
_exptl_crystal_colour Colorless
_exptl_crystal_density_diffrn 1.512
_exptl_crystal_density_method 'not measured'
_exptl_crystal_description Prism
_exptl_crystal_F_000 944
_exptl_crystal_size_max 0.30
_exptl_crystal_size_mid 0.20
_exptl_crystal_size_min 0.12
_refine_diff_density_max 0.411
_refine_diff_density_min -0.405
_refine_ls_extinction_method none
_refine_ls_goodness_of_fit_ref 1.027
_refine_ls_hydrogen_treatment constr
_refine_ls_matrix_type full
_refine_ls_number_parameters 271
_refine_ls_number_reflns 3520
_refine_ls_number_restraints 0
_refine_ls_restrained_S_all 1.027
_refine_ls_R_factor_all 0.0914
_refine_ls_R_factor_gt 0.0485
_refine_ls_shift/su_max 0.001
_refine_ls_shift/su_mean 0.000
_refine_ls_structure_factor_coef Fsqd
_refine_ls_weighting_details 'calc w=1/[\s^2^(Fo^2^)+(0.0496P)^2^+2.7285P] where P=(Fo^2^+2Fc^2^)/3'
_refine_ls_weighting_scheme calc
_refine_ls_wR_factor_gt 0.1065
_refine_ls_wR_factor_ref 0.1321
_reflns_number_gt 2242
_reflns_number_total 3520
_reflns_threshold_expression >2sigma(I)
_cod_data_source_file zq2018.cif
_cod_data_source_block I
_cod_depositor_comments
;
The following automatic conversions were performed:
'_symmetry_cell_setting' value 'Monoclinic' changed to 'monoclinic'
according to '/home/saulius/struct/CIF-dictionaries/cif_core.dic'
dictionary named 'cif_core.dic' version 2.4.1 from 2010-06-29.

Automatic conversion script
Id: cif_fix_enum 1527 2010-12-29 10:47:43Z saulius 

The following automatic conversions were performed:

'_symmetry_cell_setting' value 'Monoclinic' changed to 'monoclinic'
according to /home/saulius/struct/CIF-dictionaries/cif_core.dic
dictionary named 'cif_core.dic' version 2.4.1 from 2010-06-29.

Automatic conversion script
Id: cif_fix_values 1715 2011-07-08 13:25:40Z adriana 
;
_cod_original_sg_symbol_H-M 'P 21/c'
_cod_database_code 2224824
_cod_database_fobs_code 2224824

loop_
_symmetry_equiv_pos_as_xyz
'x, y, z'
'-x, y+1/2, -z+1/2'
'-x, -y, -z'
'x, -y-1/2, z-1/2'

loop_
_atom_site_type_symbol
_atom_site_label
_atom_site_fract_x
_atom_site_fract_y
_atom_site_fract_z
_atom_site_U_iso_or_equiv
_atom_site_adp_type
_atom_site_calc_flag
_atom_site_refinement_flags
_atom_site_occupancy
_atom_site_disorder_assembly
_atom_site_disorder_group
Ni Ni1 0.79535(4) 0.41721(5) 0.19800(5) 0.0428(2) Uani d . 1 . .
N N1 0.6831(2) 0.4337(3) 0.0534(3) 0.0351(9) Uani d . 1 . .
N N2 0.5489(3) 0.3281(3) -0.0425(3) 0.0413(10) Uani d . 1 . .
N N3 0.9220(2) 0.3915(3) 0.3261(3) 0.0334(8) Uani d . 1 . .
N N4 1.0960(3) 0.4366(3) 0.3602(3) 0.0348(9) Uani d . 1 . .
O O1 0.7277(2) 0.2737(3) 0.1993(2) 0.0460(8) Uani d . 1 . .
O O2 0.4536(3) 0.3929(3) -0.1970(3) 0.0690(12) Uani d . 1 . .
O O3 0.9049(2) 0.4701(3) 0.1247(2) 0.0460(8) Uani d . 1 . .
O O4 1.1941(2) 0.3960(3) 0.5228(3) 0.0536(9) Uani d . 1 . .
O O5 0.7303(2) 0.5312(3) 0.2785(3) 0.0679(11) Uani d . 1 . .
H H5A 0.6697 0.5514 0.2562 0.082 Uiso d R 1 . .
H H5B 0.7550 0.5674 0.3350 0.082 Uiso d R 1 . .
C C1 0.6639(3) 0.5152(4) -0.0221(4) 0.0404(11) Uani d . 1 . .
C C2 0.5870(4) 0.5058(4) -0.1098(4) 0.0475(13) Uani d . 1 . .
C C3 0.5254(3) 0.4119(5) -0.1233(4) 0.0479(13) Uani d . 1 . .
C C4 0.6274(3) 0.3425(4) 0.0416(3) 0.0337(10) Uani d . 1 . .
C C5 0.6514(3) 0.2575(4) 0.1225(4) 0.0373(11) Uani d . 1 . .
C C6 0.5915(4) 0.1653(4) 0.1126(4) 0.0504(13) Uani d . 1 . .
H H6 0.6050 0.1089 0.1634 0.061 Uiso calc R 1 . .
C C7 0.5104(4) 0.1549(5) 0.0275(5) 0.0621(15) Uani d . 1 . .
H H7 0.4700 0.0922 0.0231 0.075 Uiso calc R 1 . .
C C8 0.4899(4) 0.2337(5) -0.0480(5) 0.0586(15) Uani d . 1 . .
H H8 0.4358 0.2252 -0.1045 0.070 Uiso calc R 1 . .
C C9 0.7298(4) 0.6146(4) -0.0027(4) 0.0582(14) Uani d . 1 . .
H H9A 0.7661 0.6130 0.0703 0.087 Uiso calc R 1 . .
H H9B 0.6887 0.6798 -0.0130 0.087 Uiso calc R 1 . .
H H9C 0.7769 0.6149 -0.0530 0.087 Uiso calc R 1 . .
C C10 0.5654(4) 0.5939(5) -0.1961(4) 0.0653(16) Uani d . 1 . .
H H10A 0.5696 0.6652 -0.1622 0.098 Uiso calc R 1 . .
H H10B 0.4987 0.5834 -0.2365 0.098 Uiso calc R 1 . .
H H10C 0.6142 0.5891 -0.2445 0.098 Uiso calc R 1 . .
C C11 0.9307(3) 0.3468(4) 0.4274(3) 0.0352(10) Uani d . 1 . .
C C12 1.0208(3) 0.3451(4) 0.4981(3) 0.0362(10) Uani d . 1 . .
C C13 1.1084(3) 0.3907(4) 0.4675(4) 0.0378(11) Uani d . 1 . .
C C14 1.0038(3) 0.4335(3) 0.2942(3) 0.0311(10) Uani d . 1 . .
C C15 0.9932(3) 0.4783(4) 0.1855(3) 0.0360(10) Uani d . 1 . .
C C16 1.0767(4) 0.5258(4) 0.1534(4) 0.0466(12) Uani d . 1 . .
H H16 1.0721 0.5558 0.0841 0.056 Uiso calc R 1 . .
C C17 1.1679(4) 0.5290(4) 0.2247(4) 0.0527(13) Uani d . 1 . .
H H17 1.2234 0.5623 0.2021 0.063 Uiso calc R 1 . .
C C18 1.1788(3) 0.4855(4) 0.3254(4) 0.0480(13) Uani d . 1 . .
H H18 1.2410 0.4883 0.3711 0.058 Uiso calc R 1 . .
C C19 0.8349(3) 0.3004(4) 0.4571(4) 0.0484(13) Uani d . 1 . .
H H19A 0.8131 0.3456 0.5121 0.073 Uiso calc R 1 . .
H H19B 0.8470 0.2268 0.4842 0.073 Uiso calc R 1 . .
H H19C 0.7833 0.2993 0.3938 0.073 Uiso calc R 1 . .
C C20 1.0318(4) 0.2944(4) 0.6096(4) 0.0551(14) Uani d . 1 . .
H H20A 0.9703 0.3043 0.6384 0.083 Uiso calc R 1 . .
H H20B 1.0866 0.3293 0.6566 0.083 Uiso calc R 1 . .
H H20C 1.0457 0.2170 0.6048 0.083 Uiso calc R 1 . .

loop_
_atom_site_aniso_label
_atom_site_aniso_U_11
_atom_site_aniso_U_22
_atom_site_aniso_U_33
_atom_site_aniso_U_12
_atom_site_aniso_U_13
_atom_site_aniso_U_23
Ni1 0.0354(3) 0.0546(4) 0.0368(4) -0.0007(3) 0.0008(3) 0.0014(3)
N1 0.0296(19) 0.045(2) 0.029(2) 0.0054(17) 0.0013(15) -0.0004(17)
N2 0.034(2) 0.052(3) 0.035(2) 0.0108(19) -0.0008(17) -0.0133(18)
N3 0.0277(19) 0.043(2) 0.029(2) -0.0016(16) 0.0040(15) 0.0005(16)
N4 0.0308(19) 0.042(2) 0.030(2) -0.0009(16) 0.0009(16) -0.0070(16)
O1 0.0438(19) 0.053(2) 0.0376(19) 0.0011(15) -0.0052(15) 0.0100(15)
O2 0.051(2) 0.105(3) 0.044(2) 0.028(2) -0.0141(18) -0.015(2)
O3 0.0358(18) 0.067(2) 0.0329(18) -0.0040(16) -0.0014(14) 0.0100(16)
O4 0.042(2) 0.075(3) 0.038(2) 0.0039(17) -0.0102(16) -0.0068(16)
O5 0.048(2) 0.098(3) 0.048(2) 0.028(2) -0.0204(16) -0.032(2)
C1 0.042(3) 0.046(3) 0.035(3) 0.012(2) 0.011(2) 0.007(2)
C2 0.052(3) 0.057(3) 0.034(3) 0.024(3) 0.009(2) 0.005(2)
C3 0.037(3) 0.072(4) 0.032(3) 0.025(3) -0.004(2) -0.010(3)
C4 0.028(2) 0.043(3) 0.029(2) 0.004(2) 0.0021(19) -0.006(2)
C5 0.034(3) 0.039(3) 0.040(3) 0.003(2) 0.008(2) -0.002(2)
C6 0.049(3) 0.042(3) 0.062(4) 0.002(2) 0.014(3) 0.003(2)
C7 0.049(3) 0.043(3) 0.092(5) -0.005(3) 0.005(3) -0.017(3)
C8 0.037(3) 0.066(4) 0.068(4) -0.004(3) -0.006(3) -0.031(3)
C9 0.062(3) 0.052(3) 0.062(4) 0.005(3) 0.013(3) 0.017(3)
C10 0.071(4) 0.078(4) 0.046(3) 0.034(3) 0.006(3) 0.018(3)
C11 0.040(3) 0.038(3) 0.028(3) 0.003(2) 0.008(2) 0.002(2)
C12 0.047(3) 0.035(3) 0.026(2) 0.004(2) 0.002(2) -0.0003(19)
C13 0.041(3) 0.038(3) 0.030(3) 0.006(2) -0.004(2) -0.008(2)
C14 0.029(2) 0.037(2) 0.027(2) 0.0029(19) 0.0013(18) -0.0050(18)
C15 0.037(3) 0.042(3) 0.028(3) -0.001(2) 0.004(2) -0.004(2)
C16 0.050(3) 0.060(3) 0.031(3) -0.011(2) 0.010(2) 0.000(2)
C17 0.047(3) 0.067(4) 0.046(3) -0.014(3) 0.015(3) -0.007(3)
C18 0.029(3) 0.067(3) 0.047(3) -0.010(2) 0.005(2) -0.008(3)
C19 0.046(3) 0.061(3) 0.040(3) -0.004(2) 0.012(2) 0.004(2)
C20 0.064(3) 0.060(3) 0.037(3) 0.002(3) -0.004(3) 0.007(2)

loop_
_atom_type_symbol
_atom_type_description
_atom_type_scat_dispersion_real
_atom_type_scat_dispersion_imag
_atom_type_scat_source
C C 0.0033 0.0016 'International Tables Vol C Tables 4.2.6.8 and 6.1.1.4'
H H 0.0000 0.0000 'International Tables Vol C Tables 4.2.6.8 and 6.1.1.4'
O O 0.0106 0.0060 'International Tables Vol C Tables 4.2.6.8 and 6.1.1.4'
N N 0.0061 0.0033 'International Tables Vol C Tables 4.2.6.8 and 6.1.1.4'
Ni Ni 0.3393 1.1124 'International Tables Vol C Tables 4.2.6.8 and 6.1.1.4'

loop_
_geom_angle_atom_site_label_1
_geom_angle_atom_site_label_2
_geom_angle_atom_site_label_3
_geom_angle_site_symmetry_1
_geom_angle_site_symmetry_3
_geom_angle
_geom_angle_publ_flag
O3 Ni1 O1 . . 132.53(14) ?
O3 Ni1 O5 . . 115.52(16) ?
O1 Ni1 O5 . . 111.75(15) ?
O3 Ni1 N3 . . 80.38(12) ?
O1 Ni1 N3 . . 100.05(13) ?
O5 Ni1 N3 . . 94.82(13) ?
O3 Ni1 N1 . . 93.07(13) ?
O1 Ni1 N1 . . 80.18(13) ?
O5 Ni1 N1 . . 93.07(13) ?
N3 Ni1 N1 . . 171.37(13) ?
C4 N1 C1 . . 119.3(4) ?
C4 N1 Ni1 . . 108.5(3) ?
C1 N1 Ni1 . . 132.2(3) ?
C4 N2 C8 . . 120.3(4) ?
C4 N2 C3 . . 120.1(4) ?
C8 N2 C3 . . 119.6(4) ?
C14 N3 C11 . . 118.7(3) ?
C14 N3 Ni1 . . 108.2(3) ?
C11 N3 Ni1 . . 133.0(3) ?
C14 N4 C18 . . 120.9(4) ?
C14 N4 C13 . . 120.4(4) ?
C18 N4 C13 . . 118.7(4) ?
C5 O1 Ni1 . . 116.0(3) ?
C15 O3 Ni1 . . 115.7(3) ?
Ni1 O5 H5A . . 120.6 ?
Ni1 O5 H5B . . 129.2 ?
H5A O5 H5B . . 110.1 ?
N1 C1 C2 . . 121.4(4) ?
N1 C1 C9 . . 115.8(4) ?
C2 C1 C9 . . 122.8(4) ?
C1 C2 C3 . . 120.8(4) ?
C1 C2 C10 . . 122.5(5) ?
C3 C2 C10 . . 116.7(5) ?
O2 C3 C2 . . 127.7(5) ?
O2 C3 N2 . . 116.4(5) ?
C2 C3 N2 . . 115.9(4) ?
N1 C4 N2 . . 122.6(4) ?
N1 C4 C5 . . 117.4(4) ?
N2 C4 C5 . . 120.0(4) ?
O1 C5 C6 . . 124.8(4) ?
O1 C5 C4 . . 117.8(4) ?
C6 C5 C4 . . 117.4(4) ?
C5 C6 C7 . . 121.0(5) ?
C5 C6 H6 . . 119.5 ?
C7 C6 H6 . . 119.5 ?
C8 C7 C6 . . 121.0(5) ?
C8 C7 H7 . . 119.5 ?
C6 C7 H7 . . 119.5 ?
C7 C8 N2 . . 120.3(5) ?
C7 C8 H8 . . 119.8 ?
N2 C8 H8 . . 119.8 ?
C1 C9 H9A . . 109.5 ?
C1 C9 H9B . . 109.5 ?
H9A C9 H9B . . 109.5 ?
C1 C9 H9C . . 109.5 ?
H9A C9 H9C . . 109.5 ?
H9B C9 H9C . . 109.5 ?
C2 C10 H10A . . 109.5 ?
C2 C10 H10B . . 109.5 ?
H10A C10 H10B . . 109.5 ?
C2 C10 H10C . . 109.5 ?
H10A C10 H10C . . 109.5 ?
H10B C10 H10C . . 109.5 ?
N3 C11 C12 . . 122.3(4) ?
N3 C11 C19 . . 115.5(4) ?
C12 C11 C19 . . 122.2(4) ?
C11 C12 C13 . . 120.4(4) ?
C11 C12 C20 . . 122.8(4) ?
C13 C12 C20 . . 116.8(4) ?
O4 C13 C12 . . 127.5(4) ?
O4 C13 N4 . . 117.0(4) ?
C12 C13 N4 . . 115.5(4) ?
N3 C14 N4 . . 122.7(4) ?
N3 C14 C15 . . 117.7(4) ?
N4 C14 C15 . . 119.6(4) ?
O3 C15 C16 . . 124.7(4) ?
O3 C15 C14 . . 117.3(4) ?
C16 C15 C14 . . 118.0(4) ?
C15 C16 C17 . . 119.9(4) ?
C15 C16 H16 . . 120.0 ?
C17 C16 H16 . . 120.0 ?
C18 C17 C16 . . 122.4(5) ?
C18 C17 H17 . . 118.8 ?
C16 C17 H17 . . 118.8 ?
C17 C18 N4 . . 119.1(4) ?
C17 C18 H18 . . 120.4 ?
N4 C18 H18 . . 120.4 ?
C11 C19 H19A . . 109.5 ?
C11 C19 H19B . . 109.5 ?
H19A C19 H19B . . 109.5 ?
C11 C19 H19C . . 109.5 ?
H19A C19 H19C . . 109.5 ?
H19B C19 H19C . . 109.5 ?
C12 C20 H20A . . 109.5 ?
C12 C20 H20B . . 109.5 ?
H20A C20 H20B . . 109.5 ?
C12 C20 H20C . . 109.5 ?
H20A C20 H20C . . 109.5 ?
H20B C20 H20C . . 109.5 ?

loop_
_geom_bond_atom_site_label_1
_geom_bond_atom_site_label_2
_geom_bond_site_symmetry_2
_geom_bond_distance
_geom_bond_publ_flag
Ni1 O3 . 1.959(3) ?
Ni1 O1 . 1.964(3) ?
Ni1 O5 . 1.991(3) ?
Ni1 N3 . 2.155(3) ?
Ni1 N1 . 2.160(3) ?
N1 C4 . 1.329(5) ?
N1 C1 . 1.360(5) ?
N2 C4 . 1.370(5) ?
N2 C8 . 1.387(6) ?
N2 C3 . 1.429(6) ?
N3 C14 . 1.327(5) ?
N3 C11 . 1.361(5) ?
N4 C14 . 1.368(5) ?
N4 C18 . 1.389(5) ?
N4 C13 . 1.433(6) ?
O1 C5 . 1.297(5) ?
O2 C3 . 1.239(5) ?
O3 C15 . 1.301(5) ?
O4 C13 . 1.241(5) ?
O5 H5A . 0.8499 ?
O5 H5B . 0.8499 ?
C1 C2 . 1.379(6) ?
C1 C9 . 1.491(7) ?
C2 C3 . 1.401(7) ?
C2 C10 . 1.511(7) ?
C4 C5 . 1.442(6) ?
C5 C6 . 1.370(6) ?
C6 C7 . 1.395(7) ?
C6 H6 . 0.9300 ?
C7 C8 . 1.338(8) ?
C7 H7 . 0.9300 ?
C8 H8 . 0.9300 ?
C9 H9A . 0.9600 ?
C9 H9B . 0.9600 ?
C9 H9C . 0.9600 ?
C10 H10A . 0.9600 ?
C10 H10B . 0.9600 ?
C10 H10C . 0.9600 ?
C11 C12 . 1.374(6) ?
C11 C19 . 1.503(6) ?
C12 C13 . 1.406(6) ?
C12 C20 . 1.505(6) ?
C14 C15 . 1.445(6) ?
C15 C16 . 1.374(6) ?
C16 C17 . 1.390(7) ?
C16 H16 . 0.9300 ?
C17 C18 . 1.347(7) ?
C17 H17 . 0.9300 ?
C18 H18 . 0.9300 ?
C19 H19A . 0.9600 ?
C19 H19B . 0.9600 ?
C19 H19C . 0.9600 ?
C20 H20A . 0.9600 ?
C20 H20B . 0.9600 ?
C20 H20C . 0.9600 ?

loop_
_geom_hbond_atom_site_label_D
_geom_hbond_atom_site_label_H
_geom_hbond_atom_site_label_A
_geom_hbond_site_symmetry_A
_geom_hbond_distance_DH
_geom_hbond_distance_HA
_geom_hbond_distance_DA
_geom_hbond_angle_DHA
O5 H5A O2 3_665 0.85 1.83 2.672(5) 173
O5 H5B O4 3_766 0.85 1.85 2.669(5) 162

loop_
_geom_torsion_atom_site_label_1
_geom_torsion_atom_site_label_2
_geom_torsion_atom_site_label_3
_geom_torsion_atom_site_label_4
_geom_torsion_site_symmetry_1
_geom_torsion_site_symmetry_2
_geom_torsion_site_symmetry_3
_geom_torsion_site_symmetry_4
_geom_torsion
_geom_torsion_publ_flag
O3 Ni1 N1 C4 . . . . 133.7(3) ?
O1 Ni1 N1 C4 . . . . 1.0(3) ?
O5 Ni1 N1 C4 . . . . -110.5(3) ?
O3 Ni1 N1 C1 . . . . -44.8(4) ?
O1 Ni1 N1 C1 . . . . -177.5(4) ?
O5 Ni1 N1 C1 . . . . 71.0(4) ?
O3 Ni1 N3 C14 . . . . 6.0(3) ?
O1 Ni1 N3 C14 . . . . 137.8(3) ?
O5 Ni1 N3 C14 . . . . -109.1(3) ?
O3 Ni1 N3 C11 . . . . -176.6(4) ?
O1 Ni1 N3 C11 . . . . -44.9(4) ?
O5 Ni1 N3 C11 . . . . 68.3(4) ?
O3 Ni1 O1 C5 . . . . -87.5(3) ?
O5 Ni1 O1 C5 . . . . 87.0(3) ?
N3 Ni1 O1 C5 . . . . -173.6(3) ?
N1 Ni1 O1 C5 . . . . -2.4(3) ?
O1 Ni1 O3 C15 . . . . -102.8(3) ?
O5 Ni1 O3 C15 . . . . 82.8(3) ?
N3 Ni1 O3 C15 . . . . -8.0(3) ?
N1 Ni1 O3 C15 . . . . 177.7(3) ?
C4 N1 C1 C2 . . . . 0.9(6) ?
Ni1 N1 C1 C2 . . . . 179.3(3) ?
C4 N1 C1 C9 . . . . 179.9(4) ?
Ni1 N1 C1 C9 . . . . -1.7(6) ?
N1 C1 C2 C3 . . . . 0.5(7) ?
C9 C1 C2 C3 . . . . -178.4(4) ?
N1 C1 C2 C10 . . . . -178.7(4) ?
C9 C1 C2 C10 . . . . 2.4(7) ?
C1 C2 C3 O2 . . . . 179.4(4) ?
C10 C2 C3 O2 . . . . -1.4(7) ?
C1 C2 C3 N2 . . . . -0.9(6) ?
C10 C2 C3 N2 . . . . 178.3(4) ?
C4 N2 C3 O2 . . . . 179.7(4) ?
C8 N2 C3 O2 . . . . -2.1(6) ?
C4 N2 C3 C2 . . . . 0.0(6) ?
C8 N2 C3 C2 . . . . 178.2(4) ?
C1 N1 C4 N2 . . . . -1.9(6) ?
Ni1 N1 C4 N2 . . . . 179.4(3) ?
C1 N1 C4 C5 . . . . 179.0(4) ?
Ni1 N1 C4 C5 . . . . 0.3(4) ?
C8 N2 C4 N1 . . . . -176.8(4) ?
C3 N2 C4 N1 . . . . 1.4(6) ?
C8 N2 C4 C5 . . . . 2.3(6) ?
C3 N2 C4 C5 . . . . -179.5(4) ?
Ni1 O1 C5 C6 . . . . -176.6(3) ?
Ni1 O1 C5 C4 . . . . 3.3(5) ?
N1 C4 C5 O1 . . . . -2.3(6) ?
N2 C4 C5 O1 . . . . 178.5(4) ?
N1 C4 C5 C6 . . . . 177.6(4) ?
N2 C4 C5 C6 . . . . -1.6(6) ?
O1 C5 C6 C7 . . . . 179.7(4) ?
C4 C5 C6 C7 . . . . -0.1(7) ?
C5 C6 C7 C8 . . . . 1.1(8) ?
C6 C7 C8 N2 . . . . -0.4(8) ?
C4 N2 C8 C7 . . . . -1.4(7) ?
C3 N2 C8 C7 . . . . -179.5(5) ?
C14 N3 C11 C12 . . . . 1.0(6) ?
Ni1 N3 C11 C12 . . . . -176.2(3) ?
C14 N3 C11 C19 . . . . -179.6(4) ?
Ni1 N3 C11 C19 . . . . 3.3(6) ?
N3 C11 C12 C13 . . . . 0.2(7) ?
C19 C11 C12 C13 . . . . -179.2(4) ?
N3 C11 C12 C20 . . . . -179.0(4) ?
C19 C11 C12 C20 . . . . 1.7(7) ?
C11 C12 C13 O4 . . . . 179.3(4) ?
C20 C12 C13 O4 . . . . -1.6(7) ?
C11 C12 C13 N4 . . . . -0.3(6) ?
C20 C12 C13 N4 . . . . 178.9(4) ?
C14 N4 C13 O4 . . . . 179.8(4) ?
C18 N4 C13 O4 . . . . -1.2(6) ?
C14 N4 C13 C12 . . . . -0.6(6) ?
C18 N4 C13 C12 . . . . 178.4(4) ?
C11 N3 C14 N4 . . . . -2.0(6) ?
Ni1 N3 C14 N4 . . . . 175.8(3) ?
C11 N3 C14 C15 . . . . 178.7(4) ?
Ni1 N3 C14 C15 . . . . -3.5(4) ?
C18 N4 C14 N3 . . . . -177.2(4) ?
C13 N4 C14 N3 . . . . 1.8(6) ?
C18 N4 C14 C15 . . . . 2.2(6) ?
C13 N4 C14 C15 . . . . -178.8(4) ?
Ni1 O3 C15 C16 . . . . -171.8(4) ?
Ni1 O3 C15 C14 . . . . 8.5(5) ?
N3 C14 C15 O3 . . . . -2.9(6) ?
N4 C14 C15 O3 . . . . 177.8(4) ?
N3 C14 C15 C16 . . . . 177.5(4) ?
N4 C14 C15 C16 . . . . -1.9(6) ?
O3 C15 C16 C17 . . . . -179.2(4) ?
C14 C15 C16 C17 . . . . 0.4(7) ?
C15 C16 C17 C18 . . . . 0.8(8) ?
C16 C17 C18 N4 . . . . -0.6(8) ?
C14 N4 C18 C17 . . . . -0.9(7) ?
C13 N4 C18 C17 . . . . -179.9(4) ?
